data_7220604
loop_
_publ_author_name
'Liu, Kang'
'Ma, Benhua'
'Guo, Xiaolei'
'Ma, Dingxuan'
'Meng, Lingkun'
'Zeng, Guang'
'Yang, Fen'
'Li, Guanghua'
'Shi, Zhan'
'Feng, Shouhua'

_publ_section_title
;
 Syntheses, structures, luminescence and magnetic properties of eleven
 coordination polymers constructed by a N,N&#x2032;-sulfuryldiimidazole
 ligand
;
_journal_issue 27
_journal_name_full CrystEngComm
_journal_page_first 5054
_journal_paper_doi 10.1039/C5CE00807G
_journal_volume 17
_journal_year 2015
_chemical_formula_moiety 'C6 H6 Cl0 N4 Ni0.50 O4 S1.50'
_chemical_formula_sum 'C6 H6 Cl0 N4 Ni0.5 O4 S1.5'
_chemical_formula_weight 275.59
_chemical_melting_point ?
_chemical_name_systematic
; 
 ? 
;
_space_group_IT_number 15
_symmetry_cell_setting monoclinic
_symmetry_space_group_name_Hall '-C 2yc'
_symmetry_space_group_name_H-M 'C 1 2/c 1'
_atom_sites_solution_hydrogens geom
_atom_sites_solution_primary direct
_atom_sites_solution_secondary difmap
_audit_creation_method SHELXL-97
_audit_update_record
;
2015-05-26 deposited with the CCDC.
2015-06-01 downloaded from the CCDC.
;
_cell_angle_alpha 90.00
_cell_angle_beta 119.06(3)
_cell_angle_gamma 90.00
_cell_formula_units_Z 8
_cell_length_a 17.052(3)
_cell_length_b 10.831(2)
_cell_length_c 12.777(3)
_cell_measurement_reflns_used 2344
_cell_measurement_temperature 293(2)
_cell_measurement_theta_max 27.47
_cell_measurement_theta_min 3.33
_cell_volume 2062.7(9)
_computing_cell_refinement Process-auto
_computing_data_collection Process-auto
_computing_data_reduction Process-auto
_computing_structure_refinement 'SHELXL-97 (Sheldrick, 1997)'
_computing_structure_solution 'SHELXS-97 (Sheldrick, 1990)'
_diffrn_ambient_temperature 293(2)
_diffrn_detector_area_resol_mean 10.0
_diffrn_measured_fraction_theta_full 0.994
_diffrn_measured_fraction_theta_max 0.994
_diffrn_measurement_device_type 'Rigaku RAXIS-RAPID'
_diffrn_measurement_method omega-scan
_diffrn_radiation_monochromator graphite
_diffrn_radiation_source 'fine-focus sealed tube'
_diffrn_radiation_type MoK\a
_diffrn_radiation_wavelength 0.71073
_diffrn_reflns_av_R_equivalents 0.0537
_diffrn_reflns_av_sigmaI/netI 0.0452
_diffrn_reflns_limit_h_max 22
_diffrn_reflns_limit_h_min -21
_diffrn_reflns_limit_k_max 14
_diffrn_reflns_limit_k_min -14
_diffrn_reflns_limit_l_max 15
_diffrn_reflns_limit_l_min -16
_diffrn_reflns_number 9960
_diffrn_reflns_theta_full 27.47
_diffrn_reflns_theta_max 27.47
_diffrn_reflns_theta_min 3.33
_diffrn_standards_decay_% 0
_diffrn_standards_interval_count 0
_diffrn_standards_interval_time 0
_diffrn_standards_number 0
_exptl_absorpt_coefficient_mu 1.305
_exptl_absorpt_correction_T_max 0.728
_exptl_absorpt_correction_T_min 0.702
_exptl_absorpt_correction_type empirical
_exptl_absorpt_process_details Process-auto
_exptl_crystal_colour green
_exptl_crystal_density_diffrn 1.775
_exptl_crystal_density_meas ?
_exptl_crystal_density_method 'not measured'
_exptl_crystal_description block
_exptl_crystal_F_000 1120
_exptl_crystal_size_max 0.28
_exptl_crystal_size_mid 0.26
_exptl_crystal_size_min 0.24
_refine_diff_density_max 0.389
_refine_diff_density_min -0.462
_refine_diff_density_rms 0.075
_refine_ls_extinction_method none
_refine_ls_goodness_of_fit_ref 1.089
_refine_ls_hydrogen_treatment constr
_refine_ls_matrix_type full
_refine_ls_number_parameters 147
_refine_ls_number_reflns 2344
_refine_ls_number_restraints 0
_refine_ls_restrained_S_all 1.089
_refine_ls_R_factor_all 0.0562
_refine_ls_R_factor_gt 0.0389
_refine_ls_shift/su_max 0.000
_refine_ls_shift/su_mean 0.000
_refine_ls_structure_factor_coef Fsqd
_refine_ls_weighting_details 'calc w=1/[\s^2^(Fo^2^)+(0.0357P)^2^+1.7479P] where P=(Fo^2^+2Fc^2^)/3'
_refine_ls_weighting_scheme calc
_refine_ls_wR_factor_gt 0.0847
_refine_ls_wR_factor_ref 0.0904
_reflns_number_gt 1782
_reflns_number_total 2344
_reflns_threshold_expression >2sigma(I)
_cod_data_source_file c5ce00807g3.cif
_cod_data_source_block sad
_cod_depositor_comments
;
The following automatic conversions were performed:

'_chemical_melting_point' value 'not measured' was changed to '?' -
the value is undefined or not given.

'_exptl_crystal_density_meas' value 'none' was changed to '?' - the
value is perceived as not measured.

Automatic conversion script
Id: cif_fix_values 3271 2015-04-21 07:52:19Z andrius 

 Adding full bibliography for 7220595--7220605.cif.
;
_cod_original_cell_volume 2062.7(7)
_cod_original_sg_symbol_Hall -C2yc
_cod_original_sg_symbol_H-M C2/c
_cod_original_formula_sum 'C6 H6 Cl0 N4 Ni0.50 O4 S1.50'
_cod_database_code 7220604

loop_
_symmetry_equiv_pos_as_xyz
'x, y, z'
'-x, y, -z+1/2'
'x+1/2, y+1/2, z'
'-x+1/2, y+1/2, -z+1/2'
'-x, -y, -z'
'x, -y, z-1/2'
'-x+1/2, -y+1/2, -z'
'x+1/2, -y+1/2, z-1/2'

loop_
_atom_site_label
_atom_site_type_symbol
_atom_site_fract_x
_atom_site_fract_y
_atom_site_fract_z
_atom_site_U_iso_or_equiv
_atom_site_adp_type
_atom_site_occupancy
_atom_site_symmetry_multiplicity
_atom_site_calc_flag
_atom_site_refinement_flags
Ni1 Ni 0.5000 0.0000 1.0000 0.02089(14) Uani 1 2 d S
S1 S 0.36511(5) -0.49518(7) 0.87877(7) 0.03383(19) Uani 1 1 d .
S2 S 0.5000 0.11661(8) 1.2500 0.0244(2) Uani 1 2 d S
O1 O 0.33589(15) -0.5760(2) 0.9395(2) 0.0495(6) Uani 1 1 d .
O2 O 0.43363(14) -0.52245(19) 0.8510(2) 0.0478(6) Uani 1 1 d .
O3 O 0.49529(13) 0.03582(19) 1.15509(17) 0.0363(5) Uani 1 1 d .
O4 O 0.41941(17) 0.1912(2) 1.2022(2) 0.0645(8) Uani 1 1 d .
N1 N 0.45361(14) -0.1788(2) 1.0098(2) 0.0285(5) Uani 1 1 d .
N2 N 0.39413(15) -0.3636(2) 0.9549(2) 0.0306(5) Uani 1 1 d .
N3 N 0.27490(14) -0.4572(2) 0.7511(2) 0.0324(6) Uani 1 1 d .
N4 N 0.13567(14) -0.4524(2) 0.6064(2) 0.0272(5) Uani 1 1 d .
C1 C 0.44669(18) -0.2738(2) 0.9447(2) 0.0286(6) Uani 1 1 d .
H1A H 0.4739 -0.2804 0.8970 0.034 Uiso 1 1 calc R
C2 C 0.3668(3) -0.3204(3) 1.0330(4) 0.0565(10) Uani 1 1 d .
H2A H 0.3302 -0.3605 1.0574 0.068 Uiso 1 1 calc R
C3 C 0.4041(2) -0.2079(3) 1.0669(4) 0.0555(10) Uani 1 1 d .
H3A H 0.3977 -0.1567 1.1208 0.067 Uiso 1 1 calc R
C4 C 0.18833(17) -0.4935(3) 0.7134(2) 0.0303(6) Uani 1 1 d .
H4A H 0.1699 -0.5410 0.7581 0.036 Uiso 1 1 calc R
C5 C 0.18862(18) -0.3865(3) 0.5713(3) 0.0368(7) Uani 1 1 d .
H5A H 0.1676 -0.3463 0.4982 0.044 Uiso 1 1 calc R
C6 C 0.27459(19) -0.3889(3) 0.6579(3) 0.0408(8) Uani 1 1 d .
H6A H 0.3235 -0.3529 0.6564 0.049 Uiso 1 1 calc R

loop_
_atom_site_aniso_label
_atom_site_aniso_U_11
_atom_site_aniso_U_22
_atom_site_aniso_U_33
_atom_site_aniso_U_23
_atom_site_aniso_U_13
_atom_site_aniso_U_12
Ni1 0.0176(2) 0.0247(2) 0.0164(2) -0.00206(19) 0.00511(18) 0.00121(18)
S1 0.0269(4) 0.0268(4) 0.0298(4) 0.0035(3) -0.0004(3) -0.0012(3)
S2 0.0295(5) 0.0257(5) 0.0156(4) 0.000 0.0089(4) 0.000
O1 0.0495(13) 0.0358(12) 0.0399(14) 0.0139(10) 0.0034(11) -0.0112(10)
O2 0.0326(11) 0.0415(13) 0.0517(15) -0.0092(11) 0.0066(11) 0.0086(9)
O3 0.0390(12) 0.0478(13) 0.0224(11) -0.0090(9) 0.0151(9) 0.0029(9)
O4 0.0731(16) 0.0710(17) 0.0310(13) 0.0034(12) 0.0108(12) 0.0521(14)
N1 0.0278(12) 0.0296(12) 0.0256(13) -0.0002(10) 0.0108(10) -0.0029(9)
N2 0.0255(12) 0.0295(12) 0.0286(13) 0.0013(10) 0.0067(10) -0.0054(9)
N3 0.0200(11) 0.0357(13) 0.0275(13) 0.0062(11) 0.0006(10) -0.0057(10)
N4 0.0217(11) 0.0332(12) 0.0214(12) 0.0028(10) 0.0064(10) -0.0033(9)
C1 0.0310(14) 0.0296(14) 0.0222(14) 0.0040(12) 0.0105(12) -0.0014(11)
C2 0.063(2) 0.053(2) 0.081(3) -0.017(2) 0.056(2) -0.0213(18)
C3 0.071(2) 0.049(2) 0.075(3) -0.0239(19) 0.058(2) -0.0234(19)
C4 0.0236(13) 0.0329(15) 0.0261(15) 0.0043(12) 0.0056(12) -0.0057(11)
C5 0.0309(15) 0.0437(17) 0.0261(16) 0.0069(13) 0.0063(13) -0.0127(13)
C6 0.0280(15) 0.054(2) 0.0318(17) 0.0107(15) 0.0077(13) -0.0137(14)

loop_
_atom_type_symbol
_atom_type_description
_atom_type_scat_dispersion_real
_atom_type_scat_dispersion_imag
_atom_type_scat_source
C C 0.0033 0.0016 'International Tables Vol C Tables 4.2.6.8 and 6.1.1.4'
H H 0.0000 0.0000 'International Tables Vol C Tables 4.2.6.8 and 6.1.1.4'
N N 0.0061 0.0033 'International Tables Vol C Tables 4.2.6.8 and 6.1.1.4'
O O 0.0106 0.0060 'International Tables Vol C Tables 4.2.6.8 and 6.1.1.4'
S S 0.1246 0.1234 'International Tables Vol C Tables 4.2.6.8 and 6.1.1.4'
Ni Ni 0.3393 1.1124 'International Tables Vol C Tables 4.2.6.8 and 6.1.1.4'
Cl Cl 0.1484 0.1585 'International Tables Vol C Tables 4.2.6.8 and 6.1.1.4'

loop_
_geom_angle_atom_site_label_1
_geom_angle_atom_site_label_2
_geom_angle_atom_site_label_3
_geom_angle
_geom_angle_site_symmetry_1
_geom_angle_site_symmetry_3
O3 Ni1 O3 180 5_657 .
O3 Ni1 N4 91.79(9) 5_657 8_546
O3 Ni1 N4 88.21(9) . 8_546
O3 Ni1 N4 88.21(9) 5_657 4_556
O3 Ni1 N4 91.79(9) . 4_556
N4 Ni1 N4 180 8_546 4_556
O3 Ni1 N1 94.29(9) 5_657 .
O3 Ni1 N1 85.71(9) . .
N4 Ni1 N1 93.60(9) 8_546 .
N4 Ni1 N1 86.40(9) 4_556 .
O3 Ni1 N1 85.71(9) 5_657 5_657
O3 Ni1 N1 94.29(9) . 5_657
N4 Ni1 N1 86.40(9) 8_546 5_657
N4 Ni1 N1 93.60(9) 4_556 5_657
N1 Ni1 N1 180 . 5_657
O2 S1 O1 124.50(15) . .
O2 S1 N2 106.27(13) . .
O1 S1 N2 107.14(14) . .
O2 S1 N3 106.88(14) . .
O1 S1 N3 106.73(13) . .
N2 S1 N3 103.50(12) . .
O4 S2 O4 112.2(2) 2_657 .
O4 S2 O3 109.94(14) 2_657 .
O4 S2 O3 108.95(12) . .
O4 S2 O3 108.95(12) 2_657 2_657
O4 S2 O3 109.94(14) . 2_657
O3 S2 O3 106.69(18) . 2_657
S2 O3 Ni1 153.75(14) . .
C1 N1 C3 105.5(2) . .
C1 N1 Ni1 127.57(18) . .
C3 N1 Ni1 125.2(2) . .
C1 N2 C2 107.2(2) . .
C1 N2 S1 125.2(2) . .
C2 N2 S1 127.5(2) . .
C4 N3 C6 107.1(2) . .
C4 N3 S1 126.9(2) . .
C6 N3 S1 125.85(19) . .
C4 N4 C5 107.0(2) . .
C4 N4 Ni1 125.41(18) . 4_546
C5 N4 Ni1 127.08(18) . 4_546
N1 C1 N2 111.3(2) . .
N1 C1 H1A 124.4 . .
N2 C1 H1A 124.4 . .
C3 C2 N2 105.5(3) . .
C3 C2 H2A 127.2 . .
N2 C2 H2A 127.2 . .
C2 C3 N1 110.4(3) . .
C2 C3 H3A 124.8 . .
N1 C3 H3A 124.8 . .
N4 C4 N3 110.4(2) . .
N4 C4 H4A 124.8 . .
N3 C4 H4A 124.8 . .
C6 C5 N4 110.2(3) . .
C6 C5 H5A 124.9 . .
N4 C5 H5A 124.9 . .
C5 C6 N3 105.3(2) . .
C5 C6 H6A 127.3 . .
N3 C6 H6A 127.3 . .

loop_
_geom_bond_atom_site_label_1
_geom_bond_atom_site_label_2
_geom_bond_distance
_geom_bond_site_symmetry_2
Ni1 O3 2.0586(19) 5_657
Ni1 O3 2.0586(19) .
Ni1 N4 2.100(2) 8_546
Ni1 N4 2.100(2) 4_556
Ni1 N1 2.119(2) .
Ni1 N1 2.119(2) 5_657
S1 O2 1.408(2) .
S1 O1 1.412(2) .
S1 N2 1.660(2) .
S1 N3 1.661(2) .
S2 O4 1.449(2) 2_657
S2 O4 1.449(2) .
S2 O3 1.4656(19) .
S2 O3 1.4656(19) 2_657
N1 C1 1.292(3) .
N1 C3 1.393(4) .
N2 C1 1.371(3) .
N2 C2 1.373(4) .
N3 C4 1.369(3) .
N3 C6 1.399(4) .
N4 C4 1.296(3) .
N4 C5 1.386(3) .
N4 Ni1 2.100(2) 4_546
C1 H1A 0.9300 .
C2 C3 1.345(5) .
C2 H2A 0.9300 .
C3 H3A 0.9300 .
C4 H4A 0.9300 .
C5 C6 1.341(4) .
C5 H5A 0.9300 .
C6 H6A 0.9300 .
